data_2013170
loop_
_publ_author_name
'Fonari, Marina S.'
'Simonov, Yurii A.'
'Botoshansky, Mark'
'Ganin, Eduard V.'
'Yavolovskii, Arkadii A.'

_publ_section_title
;
 The hydrogen-bonded adduct
 7,16-diazonia-18-crown-6--4-aminobenzenesulfonate--water (1/2/2)
;
_journal_issue 2
_journal_name_full 'Acta Crystallographica Section C'
_journal_page_first o88
_journal_page_last o90
_journal_paper_doi 10.1107/S010827010300129X
_journal_volume 59
_journal_year 2003
_chemical_formula_moiety 'C12 H28 N2 O4 + , 2C6 H6 N O3 S - , 2H2 O'
_chemical_formula_sum 'C24 H44 N4 O12 S2'
_chemical_formula_weight 644.75
_chemical_melting_point .498E-305
_chemical_name_common '7,16-diazonia-18-crown-6-bis(4-aminobenzenesulfonate) dihydrate'
_chemical_name_systematic
;
1,4,10,13-tetraoxa-7,16-diazoniacyclooctadecane bis(4-aminobenzenesulfonate)
dihydrate
;
_space_group_IT_number 61
_symmetry_cell_setting orthorhombic
_symmetry_space_group_name_Hall '-P 2ac 2ab'
_symmetry_space_group_name_H-M 'P b c a'
_atom_sites_solution_hydrogens geom
_atom_sites_solution_primary direct
_atom_sites_solution_secondary difmap
_audit_creation_method SHELXL97
_cell_angle_alpha 90
_cell_angle_beta 90
_cell_angle_gamma 90
_cell_formula_units_Z 4
_cell_length_a 12.319(2)
_cell_length_b 10.976(2)
_cell_length_c 22.826(4)
_cell_measurement_reflns_used 5186
_cell_measurement_temperature 293(2)
_cell_measurement_theta_max 25.03
_cell_measurement_theta_min 1.02
_cell_volume 3086.4(9)
_computing_cell_refinement 'DENZO-SMN (Otwinowski & Minor, 1997)'
_computing_data_collection 'COLLECT (Nonius, 2001)'
_computing_data_reduction DENZO-SMN
_computing_molecular_graphics 'ORTEPIII (Farrugia, 1997)'
_computing_publication_material SHELXS97
_computing_structure_refinement 'SHELXL97 (Sheldrick, 1997)'
_computing_structure_solution 'SHELXS97 (Sheldrick, 1997)'
_diffrn_ambient_temperature 293(2)
_diffrn_measured_fraction_theta_full 0.977
_diffrn_measured_fraction_theta_max 0.977
_diffrn_measurement_device_type 'Nonius KappaCCD area-detector'
_diffrn_measurement_method \f
_diffrn_radiation_monochromator graphite
_diffrn_radiation_source 'fine-focus sealed tube'
_diffrn_radiation_type MoK\a
_diffrn_radiation_wavelength 0.71073
_diffrn_reflns_av_R_equivalents 0.030
_diffrn_reflns_av_sigmaI/netI 0.043
_diffrn_reflns_limit_h_max 14
_diffrn_reflns_limit_h_min -14
_diffrn_reflns_limit_k_max 13
_diffrn_reflns_limit_k_min -13
_diffrn_reflns_limit_l_max 26
_diffrn_reflns_limit_l_min -26
_diffrn_reflns_number 5052
_diffrn_reflns_theta_full 25.24
_diffrn_reflns_theta_max 25.24
_diffrn_reflns_theta_min 2.43
_exptl_absorpt_coefficient_mu 0.238
_exptl_absorpt_correction_type none
_exptl_crystal_colour white
_exptl_crystal_density_diffrn 1.388
_exptl_crystal_density_meas ?
_exptl_crystal_density_method 'not measured'
_exptl_crystal_description plate
_exptl_crystal_F_000 1376
_exptl_crystal_size_max 0.25
_exptl_crystal_size_mid 0.15
_exptl_crystal_size_min 0.10
_refine_diff_density_max 0.35
_refine_diff_density_min -0.24
_refine_ls_extinction_coef 0.0081(9)
_refine_ls_extinction_expression Fc^*^=kFc[1+0.001xFc^2^\l^3^/sin(2\q)]^-1/4^
_refine_ls_extinction_method 'SHELXL97 (Sheldrick, 1997)'
_refine_ls_goodness_of_fit_ref 1.038
_refine_ls_hydrogen_treatment mixed
_refine_ls_matrix_type full
_refine_ls_number_parameters 226
_refine_ls_number_reflns 2730
_refine_ls_number_restraints 7
_refine_ls_restrained_S_all 1.042
_refine_ls_R_factor_all 0.076
_refine_ls_R_factor_gt 0.042
_refine_ls_shift/su_max <0.001
_refine_ls_shift/su_mean 0.000
_refine_ls_structure_factor_coef Fsqd
_refine_ls_weighting_details 'calc w = 1/[\s^2^(Fo^2^)+(0.0638P)^2^+0.3407P] where P=(Fo^2^+2Fc^2^)/3'
_refine_ls_weighting_scheme calc
_refine_ls_wR_factor_gt 0.106
_refine_ls_wR_factor_ref 0.118
_reflns_number_gt 1821
_reflns_number_total 2730
_reflns_threshold_expression I>2\s(I)
_cod_data_source_file gg1151.cif
_cod_data_source_block I
_cod_depositor_comments
;
The following automatic conversions were performed:

'_exptl_crystal_density_meas' value 'not measured' was changed to '?'
- the value is perceived as not measured.

Automatic conversion script
Id: cif_fix_values 3008 2015-01-20 13:52:24Z robertas 
;
_cod_original_sg_symbol_Hall -p_2ac_2ab
_cod_database_code 2013170
_cod_database_fobs_code 2013170

loop_
_symmetry_equiv_pos_as_xyz
'x, y, z'
'-x+1/2, -y, z+1/2'
'x+1/2, -y+1/2, -z'
'-x, y+1/2, -z+1/2'
'-x, -y, -z'
'x-1/2, y, -z-1/2'
'-x-1/2, y-1/2, z'
'x, -y-1/2, z-1/2'

loop_
_atom_site_label
_atom_site_fract_x
_atom_site_fract_y
_atom_site_fract_z
_atom_site_U_iso_or_equiv
_atom_site_adp_type
_atom_site_calc_flag
_atom_site_refinement_flags
_atom_site_occupancy
_atom_site_disorder_assembly
_atom_site_disorder_group
_atom_site_type_symbol
N1 0.72444(16) 0.6113(2) 0.02047(10) 0.0453(5) Uani d D 1 . . N
H1N 0.764(2) 0.610(3) 0.0554(11) 0.077(10) Uiso d D 1 . . H
H2N 0.679(2) 0.542(2) 0.0238(13) 0.080(10) Uiso d D 1 . . H
C2 0.6608(2) 0.7257(2) 0.01781(13) 0.0554(7) Uani d . 1 . . C
H2A 0.6120 0.7226 -0.0155 0.066 Uiso calc R 1 . . H
H2B 0.7098 0.7939 0.0122 0.066 Uiso calc R 1 . . H
C3 0.5961(2) 0.7452(3) 0.07269(13) 0.0606(8) Uani d . 1 . . C
H3A 0.6436 0.7444 0.1066 0.073 Uiso calc R 1 . . H
H3B 0.5596 0.8235 0.0712 0.073 Uiso calc R 1 . . H
O4 0.51844(13) 0.64981(16) 0.07710(8) 0.0529(5) Uani d . 1 . . O
C5 0.4553(2) 0.6534(3) 0.12921(11) 0.0544(7) Uani d . 1 . . C
H5A 0.4060 0.7223 0.1280 0.065 Uiso calc R 1 . . H
H5B 0.5024 0.6629 0.1629 0.065 Uiso calc R 1 . . H
C6 0.3923(2) 0.5379(3) 0.13451(11) 0.0533(7) Uani d . 1 . . C
H6A 0.4414 0.4689 0.1360 0.064 Uiso calc R 1 . . H
H6B 0.3497 0.5388 0.1703 0.064 Uiso calc R 1 . . H
O7 0.32289(13) 0.52767(16) 0.08528(7) 0.0548(5) Uani d . 1 . . O
C8 0.2563(2) 0.4221(3) 0.08743(11) 0.0564(7) Uani d . 1 . . C
H8A 0.2032 0.4300 0.1186 0.068 Uiso calc R 1 . . H
H8B 0.3004 0.3507 0.0952 0.068 Uiso calc R 1 . . H
C9 0.19985(19) 0.4085(3) 0.02967(12) 0.0543(7) Uani d . 1 . . C
H9A 0.1501 0.3401 0.0320 0.065 Uiso calc R 1 . . H
H9B 0.1573 0.4812 0.0222 0.065 Uiso calc R 1 . . H
O1W 0.61296(16) 0.39191(18) 0.02816(10) 0.0546(5) Uani d D 1 . . O
H1W 0.571(2) 0.367(3) 0.0546(12) 0.077(11) Uiso d D 1 . . H
H2W 0.581(3) 0.386(3) -0.0040(12) 0.087(12) Uiso d D 1 . . H
S11 0.96272(5) 0.63706(6) 0.11872(3) 0.0431(2) Uani d D 1 . . S
O11 0.84996(15) 0.6252(3) 0.12877(11) 0.0979(12) Uani d P 0.932(4) A . O
O12 0.9957(2) 0.7636(2) 0.11429(11) 0.0810(10) Uani d P 0.932(4) A . O
O13 0.9996(2) 0.5714(3) 0.06842(9) 0.0930(10) Uani d P 0.932(4) A . O
O11A 0.8944(17) 0.5414(18) 0.0977(10) 0.039(6) Uiso d PD 0.068(4) A 1 O
O12A 0.9154(19) 0.7489(18) 0.1330(10) 0.039(6) Uiso d PD 0.068(4) A 1 O
O13A 1.0212(16) 0.699(2) 0.0786(10) 0.039(6) Uiso d PD 0.068(4) A 1 O
N11 1.2052(2) 0.4267(3) 0.31961(12) 0.0724(8) Uani d . 1 A . N
H11N 1.179(2) 0.364(3) 0.3380(15) 0.075(11) Uiso d . 1 . . H
H12N 1.249(3) 0.471(3) 0.3357(14) 0.086(12) Uiso d . 1 . . H
C10 1.03092(17) 0.5781(2) 0.17995(9) 0.0382(6) Uani d . 1 A . C
C11 1.11695(18) 0.6415(2) 0.20552(11) 0.0456(6) Uani d . 1 . . C
H11A 1.1359 0.7180 0.1913 0.055 Uiso calc R 1 A . H
C12 1.17405(19) 0.5923(2) 0.25158(11) 0.0506(7) Uani d . 1 A . C
H12A 1.2309 0.6361 0.2681 0.061 Uiso calc R 1 . . H
C13 1.14794(18) 0.4781(2) 0.27369(11) 0.0469(6) Uani d . 1 . . C
C14 1.0615(2) 0.4148(2) 0.24816(11) 0.0513(7) Uani d . 1 A . C
H14 1.0425 0.3383 0.2624 0.062 Uiso calc R 1 . . H
C15 1.00432(19) 0.4642(2) 0.20221(10) 0.0460(6) Uani d . 1 . . C
H15 0.9471 0.4207 0.1858 0.055 Uiso calc R 1 A . H

loop_
_atom_site_aniso_label
_atom_site_aniso_U_11
_atom_site_aniso_U_22
_atom_site_aniso_U_33
_atom_site_aniso_U_12
_atom_site_aniso_U_13
_atom_site_aniso_U_23
N1 0.0368(11) 0.0460(14) 0.0532(14) -0.0027(10) -0.0047(9) 0.0033(10)
C2 0.0424(13) 0.0415(15) 0.082(2) -0.0025(12) -0.0035(12) 0.0070(14)
C3 0.0454(14) 0.0547(17) 0.082(2) -0.0050(14) -0.0037(13) -0.0165(15)
O4 0.0471(10) 0.0577(11) 0.0539(11) -0.0084(8) 0.0026(8) -0.0152(9)
C5 0.0539(15) 0.0623(18) 0.0470(16) 0.0141(13) -0.0047(12) -0.0130(13)
C6 0.0550(15) 0.0649(18) 0.0399(15) 0.0065(14) -0.0002(11) 0.0001(13)
O7 0.0522(10) 0.0637(12) 0.0484(11) -0.0099(9) -0.0069(8) 0.0080(9)
C8 0.0536(15) 0.0589(18) 0.0568(17) -0.0089(14) 0.0084(13) 0.0059(14)
C9 0.0398(13) 0.0579(17) 0.0651(18) -0.0064(12) 0.0026(12) 0.0003(14)
O1W 0.0604(12) 0.0535(12) 0.0500(13) -0.0092(9) 0.0023(11) 0.0068(10)
S11 0.0453(4) 0.0437(4) 0.0402(4) -0.0008(3) -0.0034(3) 0.0014(3)
O11 0.0345(11) 0.180(3) 0.0788(18) -0.0026(14) -0.0015(10) 0.0677(19)
O12 0.111(2) 0.0483(14) 0.0837(18) -0.0205(13) -0.0390(16) 0.0212(13)
O13 0.121(2) 0.115(2) 0.0426(13) 0.0538(17) -0.0126(13) -0.0254(14)
N11 0.0637(16) 0.089(2) 0.0646(18) -0.0112(16) -0.0225(14) 0.0201(17)
C10 0.0384(12) 0.0412(14) 0.0351(13) 0.0010(10) -0.0003(9) -0.0029(11)
C11 0.0450(13) 0.0442(15) 0.0476(15) -0.0059(11) 0.0021(11) 0.0034(12)
C12 0.0414(13) 0.0619(17) 0.0484(16) -0.0091(13) -0.0059(11) -0.0012(14)
C13 0.0421(13) 0.0611(18) 0.0373(14) 0.0022(12) -0.0030(11) 0.0028(12)
C14 0.0550(15) 0.0494(15) 0.0495(16) -0.0054(13) -0.0050(12) 0.0087(13)
C15 0.0467(13) 0.0463(16) 0.0449(15) -0.0079(12) -0.0064(11) 0.0020(12)

loop_
_atom_type_symbol
_atom_type_description
_atom_type_scat_dispersion_real
_atom_type_scat_dispersion_imag
_atom_type_scat_source
C C 0.0033 0.0016 'International Tables Vol C Tables 4.2.6.8 and 6.1.1.4'
H H 0.0000 0.0000 'International Tables Vol C Tables 4.2.6.8 and 6.1.1.4'
N N 0.0061 0.0033 'International Tables Vol C Tables 4.2.6.8 and 6.1.1.4'
O O 0.0106 0.0060 'International Tables Vol C Tables 4.2.6.8 and 6.1.1.4'
S S 0.1246 0.1234 'International Tables Vol C Tables 4.2.6.8 and 6.1.1.4'

loop_
_geom_angle_atom_site_label_1
_geom_angle_atom_site_label_2
_geom_angle_atom_site_label_3
_geom_angle_site_symmetry_1
_geom_angle_site_symmetry_3
_geom_angle
_geom_angle_publ_flag
C2 N1 C9 . 5_665 115.0(2) no
C2 N1 H1N . . 108.8(18) no
C9 N1 H1N 5_665 . 108.8(18) no
C2 N1 H2N . . 112.1(17) no
C9 N1 H2N 5_665 . 108.0(18) no
H1N N1 H2N . . 103(2) no
N1 C2 C3 . . 111.6(2) no
N1 C2 H2A . . 109.3 no
C3 C2 H2A . . 109.3 no
N1 C2 H2B . . 109.3 no
C3 C2 H2B . . 109.3 no
H2A C2 H2B . . 108.0 no
O4 C3 C2 . . 108.1(2) no
O4 C3 H3A . . 110.1 no
C2 C3 H3A . . 110.1 no
O4 C3 H3B . . 110.1 no
C2 C3 H3B . . 110.1 no
H3A C3 H3B . . 108.4 no
C5 O4 C3 . . 114.0(2) no
O4 C5 C6 . . 109.2(2) no
O4 C5 H5A . . 109.8 no
C6 C5 H5A . . 109.8 no
O4 C5 H5B . . 109.8 no
C6 C5 H5B . . 109.8 no
H5A C5 H5B . . 108.3 no
O7 C6 C5 . . 108.5(2) no
O7 C6 H6A . . 110.0 no
C5 C6 H6A . . 110.0 no
O7 C6 H6B . . 110.0 no
C5 C6 H6B . . 110.0 no
H6A C6 H6B . . 108.4 no
C6 O7 C8 . . 112.71(19) no
O7 C8 C9 . . 108.6(2) no
O7 C8 H8A . . 110.0 no
C9 C8 H8A . . 110.0 no
O7 C8 H8B . . 110.0 no
C9 C8 H8B . . 110.0 no
H8A C8 H8B . . 108.3 no
N1 C9 C8 5_665 . 113.5(2) no
N1 C9 H9A 5_665 . 108.9 no
C8 C9 H9A . . 108.9 no
N1 C9 H9B 5_665 . 108.9 no
C8 C9 H9B . . 108.9 no
H9A C9 H9B . . 107.7 no
H1W O1W H2W . . 109(3) no
O11A S11 O12A . . 118.5(14) no
O11A S11 O13A . . 117.3(15) no
O12A S11 O13A . . 86.3(15) no
O11 S11 O12 . . 112.01(18) no
O11 S11 O13 . . 113.32(18) no
O12 S11 O13 . . 109.73(17) no
O13A S11 C10 . . 118.1(9) no
O12A S11 C10 . . 109.8(9) no
O11 S11 C10 . . 107.90(12) no
O11A S11 C10 . . 106.2(9) no
O13 S11 C10 . . 107.57(12) no
O12 S11 C10 . . 105.92(12) no
C13 N11 H11N . . 120(2) no
C13 N11 H12N . . 116(2) no
H11N N11 H12N . . 120(3) no
C15 C10 C11 . . 118.4(2) no
C15 C10 S11 . . 120.69(17) no
C11 C10 S11 . . 120.87(19) no
C12 C11 C10 . . 120.8(2) no
C12 C11 H11A . . 119.6 no
C10 C11 H11A . . 119.6 no
C11 C12 C13 . . 120.9(2) no
C11 C12 H12A . . 119.5 no
C13 C12 H12A . . 119.5 no
N11 C13 C12 . . 121.7(3) no
N11 C13 C14 . . 120.1(3) no
C12 C13 C14 . . 118.3(2) no
C15 C14 C13 . . 120.8(2) no
C15 C14 H14 . . 119.6 no
C13 C14 H14 . . 119.6 no
C14 C15 C10 . . 120.9(2) no
C14 C15 H15 . . 119.6 no
C10 C15 H15 . . 119.6 no

loop_
_geom_bond_atom_site_label_1
_geom_bond_atom_site_label_2
_geom_bond_site_symmetry_2
_geom_bond_distance
_geom_bond_publ_flag
N1 C2 . 1.481(3) no
N1 C9 5_665 1.492(3) no
N1 H1N . 0.94(2) no
N1 H2N . 0.95(2) no
C2 C3 . 1.500(4) no
C2 H2A . 0.9700 no
C2 H2B . 0.9700 no
C3 O4 . 1.422(3) no
C3 H3A . 0.9700 no
C3 H3B . 0.9700 no
O4 C5 . 1.422(3) no
C5 C6 . 1.491(4) no
C5 H5A . 0.9700 no
C5 H5B . 0.9700 no
C6 O7 . 1.416(3) no
C6 H6A . 0.9700 no
C6 H6B . 0.9700 no
O7 C8 . 1.420(3) no
C8 C9 . 1.498(3) no
C8 H8A . 0.9700 no
C8 H8B . 0.9700 no
C9 N1 5_665 1.492(3) no
C9 H9A . 0.9700 no
C9 H9B . 0.9700 no
O1W H1W . 0.84(2) no
O1W H2W . 0.83(2) no
S11 O11 . 1.414(2) no
S11 O12 . 1.450(2) no
S11 O13 . 1.430(2) no
S11 O11A . 1.429(16) no
S11 O12A . 1.397(16) no
S11 O13A . 1.349(17) no
S11 C10 . 1.754(2) no
N11 C13 . 1.384(4) no
N11 H11N . 0.87(3) no
N11 H12N . 0.82(4) no
C10 C11 . 1.396(3) no
C10 C15 . 1.389(3) no
C11 C12 . 1.376(3) no
C11 H11A . 0.9300 no
C12 C13 . 1.389(4) no
C12 H12A . 0.9300 no
C13 C14 . 1.399(3) no
C14 C15 . 1.375(3) no
C14 H14 . 0.9300 no
C15 H15 . 0.9300 no

loop_
_geom_hbond_atom_site_label_D
_geom_hbond_atom_site_label_H
_geom_hbond_atom_site_label_A
_geom_hbond_site_symmetry_A
_geom_hbond_distance_DH
_geom_hbond_distance_HA
_geom_hbond_distance_DA
_geom_hbond_angle_DHA
_geom_hbond_publ_flag
N1 H1N O11 . 0.94(2) 1.99(2) 2.920(3) 175(3) yes
N1 H1N O11A . 0.94(2) 2.02(3) 2.84(2) 146(3) yes
N1 H2N O1W . 0.95(2) 1.84(2) 2.778(3) 170(3) yes
O1W H2W O4 5_665 0.83(2) 2.11(3) 2.933(3) 170(3) yes
O1W H2W O7 5_665 0.83(2) 2.39(3) 2.848(3) 115(3) yes
O1W H1W O12 7_755 0.84(2) 1.95(2) 2.764(3) 161(3) yes
O1W H1W O12A 7_755 0.84(2) 2.21(4) 2.88(2) 136(3) yes
N11 H11N O12 4_745 0.87(3) 2.66(3) 3.407(5) 146(3) yes
N11 H11N O12A 4_745 0.87(3) 1.84(4) 2.682(17) 162(3) yes
N11 H12N O11 6_656 0.82(4) 2.25(4) 3.052(5) 168(3) yes
N11 H12N O11A 6_656 0.82(4) 2.47(4) 3.25(2) 161(3) yes

loop_
_geom_torsion_atom_site_label_1
_geom_torsion_atom_site_label_2
_geom_torsion_atom_site_label_3
_geom_torsion_atom_site_label_4
_geom_torsion_site_symmetry_2
_geom_torsion_site_symmetry_3
_geom_torsion_site_symmetry_4
_geom_torsion
_geom_torsion_publ_flag
N1 C2 C3 O4 . . . -64.1(3) no
C2 C3 O4 C5 . . . 176.6(2) no
C3 O4 C5 C6 . . . -169.5(2) no
O4 C5 C6 O7 . . . -60.5(3) no
C5 C6 O7 C8 . . . -177.9(2) no
C6 O7 C8 C9 . . . -170.9(2) no
O7 C8 C9 N1 . . 5_665 62.9(3) no
C8 C9 N1 C2 . 5_665 5_665 63.9(3) no
C9 N1 C2 C3 5_665 5_665 5_665 173.8(2) no
